data_4335202
loop_
_publ_author_name
'James Fulmer'
'Derrick C. Kaseman'
'Juli-Anna Dolyniuk'
'Kathleen Lee'
'Sabyasachi Sen'
'Kirill Kovnir'

_publ_contact_author_address
;
Department of Chemistry
University of california at Davis
One Shields Ave
Davis CA 95616 
USA
;
_publ_contact_author_email kkovnir@ucdavis.edu
_publ_contact_author_fax (530)7525563
_publ_contact_author_name 'Kovnir, Kirill'
_publ_contact_author_phone (530)7528995
_publ_section_title
;
 BaAu2P4: Layered Zintl Polyphosphide with Infinite \\infty1(P-) Chains
;
_journal_name_full 'Inorganic Chemistry'
_journal_page_first 7061
_journal_page_last 7067
_journal_paper_doi 10.1021/ic400584w
_journal_volume 52
_journal_year 2013
_chemical_formula_sum 'Au2 Ba P4'
_chemical_formula_weight 655.15
_chemical_name_systematic
; 
 ? 
;
_space_group_IT_number 70
_symmetry_cell_setting orthorhombic
_symmetry_space_group_name_Hall '-F 2uv 2vw'
_symmetry_space_group_name_H-M 'F d d d :2'
_atom_sites_solution_hydrogens none
_atom_sites_solution_primary direct
_atom_sites_solution_secondary difmap
_audit_creation_method manual
_cell_angle_alpha 90.00
_cell_angle_beta 90.00
_cell_angle_gamma 90.00
_cell_formula_units_Z 8
_cell_length_a 6.5171(16)
_cell_length_b 8.867(2)
_cell_length_c 21.844(5)
_cell_measurement_temperature 293(2)
_cell_volume 1262.3(5)
_computing_cell_refinement 'SMART V5.625 (Bruker, 2000)'
_computing_data_collection 'SMART V5.625 (Bruker, 2000)'
_computing_data_reduction 'SAINT V6.32 (Bruker, 2001)'
_computing_publication_material 'SHELXL-97 (Sheldrick, 1997)'
_computing_structure_refinement 'SHELXL-97 (Sheldrick, 1997)'
_computing_structure_solution 'SHELXS-97 (Sheldrick, 1990)'
_diffrn_ambient_temperature 293(2)
_diffrn_measured_fraction_theta_full 1.000
_diffrn_measured_fraction_theta_max 1.000
_diffrn_measurement_device_type 'Bruker APEX II CCD area-detector'
_diffrn_measurement_method 'profile data from \w scans'
_diffrn_radiation_monochromator graphite
_diffrn_radiation_source 'fine-focus sealed tube'
_diffrn_radiation_type MoK\a
_diffrn_radiation_wavelength 0.71073
_diffrn_reflns_av_R_equivalents 0.0361
_diffrn_reflns_av_sigmaI/netI 0.0192
_diffrn_reflns_limit_h_max 8
_diffrn_reflns_limit_h_min -8
_diffrn_reflns_limit_k_max 11
_diffrn_reflns_limit_k_min -11
_diffrn_reflns_limit_l_max 27
_diffrn_reflns_limit_l_min -27
_diffrn_reflns_number 3226
_diffrn_reflns_theta_full 26.96
_diffrn_reflns_theta_max 26.96
_diffrn_reflns_theta_min 3.73
_exptl_absorpt_coefficient_mu 53.420
_exptl_absorpt_correction_T_max 0.2971
_exptl_absorpt_correction_T_min 0.1418
_exptl_absorpt_correction_type analytical
_exptl_absorpt_process_details 'SADABS v2.03 (Bruker, 2003)'
_exptl_crystal_colour gold-brown
_exptl_crystal_density_diffrn 6.895
_exptl_crystal_description plate
_exptl_crystal_F_000 2192
_exptl_crystal_size_max 0.06
_exptl_crystal_size_mid 0.05
_exptl_crystal_size_min 0.03
_refine_diff_density_max 1.570
_refine_diff_density_min -1.023
_refine_diff_density_rms 0.219
_refine_ls_extinction_method none
_refine_ls_goodness_of_fit_ref 1.075
_refine_ls_hydrogen_treatment none
_refine_ls_matrix_type full
_refine_ls_number_parameters 18
_refine_ls_number_reflns 346
_refine_ls_number_restraints 0
_refine_ls_restrained_S_all 1.075
_refine_ls_R_factor_all 0.0171
_refine_ls_R_factor_gt 0.0151
_refine_ls_shift/su_max 0.000
_refine_ls_shift/su_mean 0.000
_refine_ls_structure_factor_coef Fsqd
_refine_ls_weighting_details 'calc w=1/[\s^2^(Fo^2^)+(0.0151P)^2^+17.9663P] where P=(Fo^2^+2Fc^2^)/3'
_refine_ls_weighting_scheme calc
_refine_ls_wR_factor_gt 0.0330
_refine_ls_wR_factor_ref 0.0335
_reflns_number_gt 324
_reflns_number_total 346
_reflns_threshold_expression >2sigma(I)
_cod_data_source_file ic400584w_si_002.cif
_cod_data_source_block Au2BaP4
_cod_original_sg_symbol_H-M 'F d d d'
_cod_database_code 4335202

loop_
_symmetry_equiv_pos_as_xyz
'x, y, z'
'-x+3/4, -y+3/4, z'
'-x+3/4, y, -z+3/4'
'x, -y+3/4, -z+3/4'
'x, y+1/2, z+1/2'
'-x+3/4, -y+5/4, z+1/2'
'-x+3/4, y+1/2, -z+5/4'
'x, -y+5/4, -z+5/4'
'x+1/2, y, z+1/2'
'-x+5/4, -y+3/4, z+1/2'
'-x+5/4, y, -z+5/4'
'x+1/2, -y+3/4, -z+5/4'
'x+1/2, y+1/2, z'
'-x+5/4, -y+5/4, z'
'-x+5/4, y+1/2, -z+3/4'
'x+1/2, -y+5/4, -z+3/4'
'-x, -y, -z'
'x-3/4, y-3/4, -z'
'x-3/4, -y, z-3/4'
'-x, y-3/4, z-3/4'
'-x, -y+1/2, -z+1/2'
'x-3/4, y-1/4, -z+1/2'
'x-3/4, -y+1/2, z-1/4'
'-x, y-1/4, z-1/4'
'-x+1/2, -y, -z+1/2'
'x-1/4, y-3/4, -z+1/2'
'x-1/4, -y, z-1/4'
'-x+1/2, y-3/4, z-1/4'
'-x+1/2, -y+1/2, -z'
'x-1/4, y-1/4, -z'
'x-1/4, -y+1/2, z-3/4'
'-x+1/2, y-1/4, z-3/4'

loop_
_atom_site_label
_atom_site_type_symbol
_atom_site_fract_x
_atom_site_fract_y
_atom_site_fract_z
_atom_site_U_iso_or_equiv
_atom_site_adp_type
_atom_site_occupancy
_atom_site_symmetry_multiplicity
_atom_site_calc_flag
_atom_site_refinement_flags
Au1 Au 0.1250 0.1250 0.288143(12) 0.01342(11) Uani 1 2 d S
Ba1 Ba 0.1250 0.1250 0.1250 0.01851(16) Uani 1 4 d S
P1 P 0.4371(2) 0.25919(17) 0.29723(6) 0.0131(3) Uani 1 1 d .

loop_
_atom_site_aniso_label
_atom_site_aniso_U_11
_atom_site_aniso_U_22
_atom_site_aniso_U_33
_atom_site_aniso_U_23
_atom_site_aniso_U_13
_atom_site_aniso_U_12
Au1 0.01232(17) 0.01311(17) 0.01484(16) 0.000 0.000 -0.00260(11)
Ba1 0.0163(3) 0.0241(4) 0.0151(3) 0.000 0.000 0.000
P1 0.0101(6) 0.0150(7) 0.0144(6) 0.0014(5) 0.0002(5) -0.0015(5)

loop_
_atom_type_symbol
_atom_type_description
_atom_type_scat_dispersion_real
_atom_type_scat_dispersion_imag
_atom_type_scat_source
P P 0.1023 0.0942 'International Tables Vol C Tables 4.2.6.8 and 6.1.1.4'
Ba Ba -0.3244 2.2819 'International Tables Vol C Tables 4.2.6.8 and 6.1.1.4'
Au Au -2.0133 8.8022 'International Tables Vol C Tables 4.2.6.8 and 6.1.1.4'

loop_
_geom_angle_atom_site_label_1
_geom_angle_atom_site_label_2
_geom_angle_atom_site_label_3
_geom_angle
_geom_angle_site_symmetry_1
_geom_angle_site_symmetry_3
P1 Au1 P1 170.37(6) . 14_445
P1 Au1 Au1 87.40(4) . 25
P1 Au1 Au1 97.61(4) 14_445 25
P1 Au1 Au1 97.61(4) . 21
P1 Au1 Au1 87.40(4) 14_445 21
Au1 Au1 Au1 117.59(2) 25 21
P1 Au1 Ba1 92.17(4) . 21
P1 Au1 Ba1 82.35(4) 14_445 21
Au1 Au1 Ba1 176.613(12) 25 21
Au1 Au1 Ba1 65.797(16) 21 21
P1 Au1 Ba1 82.35(4) . 25
P1 Au1 Ba1 92.17(4) 14_445 25
Au1 Au1 Ba1 65.797(17) 25 25
Au1 Au1 Ba1 176.613(12) 21 25
Ba1 Au1 Ba1 110.816(18) 21 25
P1 Au1 Ba1 94.82(3) . .
P1 Au1 Ba1 94.82(3) 14_445 .
Au1 Au1 Ba1 58.795(11) 25 .
Au1 Au1 Ba1 58.795(11) 21 .
Ba1 Au1 Ba1 124.592(9) 21 .
Ba1 Au1 Ba1 124.592(9) 25 .
Au1 Ba1 Au1 121.642(15) 27 21
Au1 Ba1 Au1 110.819(18) 27 23_655
Au1 Ba1 Au1 96.890(18) 21 23_655
Au1 Ba1 Au1 96.890(18) 27 25
Au1 Ba1 Au1 110.819(18) 21 25
Au1 Ba1 Au1 121.642(15) 23_655 25
Au1 Ba1 P1 150.88(2) 27 21_655
Au1 Ba1 P1 85.81(3) 21 21_655
Au1 Ba1 P1 71.41(3) 23_655 21_655
Au1 Ba1 P1 61.20(3) 25 21_655
Au1 Ba1 P1 61.20(3) 27 23
Au1 Ba1 P1 71.41(3) 21 23
Au1 Ba1 P1 85.81(3) 23_655 23
Au1 Ba1 P1 150.88(2) 25 23
P1 Ba1 P1 145.64(5) 21_655 23
Au1 Ba1 P1 71.41(3) 27 22
Au1 Ba1 P1 61.20(3) 21 22
Au1 Ba1 P1 150.88(2) 23_655 22
Au1 Ba1 P1 85.81(3) 25 22
P1 Ba1 P1 121.50(4) 21_655 22
P1 Ba1 P1 69.64(5) 23 22
Au1 Ba1 P1 85.81(3) 27 24_655
Au1 Ba1 P1 150.88(2) 21 24_655
Au1 Ba1 P1 61.20(3) 23_655 24_655
Au1 Ba1 P1 71.41(3) 25 24_655
P1 Ba1 P1 69.64(5) 21_655 24_655
P1 Ba1 P1 121.50(4) 23 24_655
P1 Ba1 P1 145.64(5) 22 24_655
Au1 Ba1 Au1 124.591(9) 27 .
Au1 Ba1 Au1 55.409(9) 21 .
Au1 Ba1 Au1 124.591(9) 23_655 .
Au1 Ba1 Au1 55.409(9) 25 .
P1 Ba1 Au1 60.75(2) 21_655 .
P1 Ba1 Au1 119.25(2) 23 .
P1 Ba1 Au1 60.75(2) 22 .
P1 Ba1 Au1 119.25(2) 24_655 .
Au1 Ba1 Au1 55.409(9) 27 11_454
Au1 Ba1 Au1 124.591(9) 21 11_454
Au1 Ba1 Au1 55.409(9) 23_655 11_454
Au1 Ba1 Au1 124.591(9) 25 11_454
P1 Ba1 Au1 119.25(2) 21_655 11_454
P1 Ba1 Au1 60.75(2) 23 11_454
P1 Ba1 Au1 119.25(2) 22 11_454
P1 Ba1 Au1 60.75(2) 24_655 11_454
Au1 Ba1 Au1 180.0 . 11_454
P1 P1 P1 101.72(8) 2 21_655
P1 P1 Au1 98.80(9) 2 .
P1 P1 Au1 101.67(8) 21_655 .
P1 P1 Ba1 91.49(7) 2 21_655
P1 P1 Ba1 99.90(8) 21_655 21_655
Au1 P1 Ba1 153.61(5) . 21_655

loop_
_geom_bond_atom_site_label_1
_geom_bond_atom_site_label_2
_geom_bond_distance
_geom_bond_site_symmetry_2
Au1 P1 2.3646(15) .
Au1 P1 2.3646(15) 14_445
Au1 Au1 3.2165(6) 25
Au1 Au1 3.2165(5) 21
Au1 Ba1 3.3419(5) 21
Au1 Ba1 3.3419(5) 25
Au1 Ba1 3.5637(9) .
Ba1 Au1 3.3419(5) 27
Ba1 Au1 3.3419(5) 21
Ba1 Au1 3.3419(5) 23_655
Ba1 Au1 3.3419(5) 25
Ba1 P1 3.4765(15) 21_655
Ba1 P1 3.4765(15) 23
Ba1 P1 3.4765(15) 22
Ba1 P1 3.4765(15) 24_655
Ba1 Au1 3.5638(9) 11_454
P1 P1 2.207(3) 2
P1 P1 2.227(3) 21_655
P1 Ba1 3.4765(15) 21_655
